data_2022431
loop_
_publ_author_name
'Al-Dabbagh, Areej'
'Guo, Zhifang'
'Junk, Peter'
'Wang, Jun'

_publ_section_title
;
 Synthesis and characterization of a range of antimony(I/III)
 <i>N</i>,<i>N</i>'-bis(2,6-diisopropylphenyl)formamidinate complexes
;
_journal_coeditor_code EP3019
_journal_issue 9
_journal_name_full 'Acta Crystallographica Section C'
_journal_page_first
;
;
_journal_paper_doi 10.1107/S2053229621008512
_journal_volume 77
_journal_year 2021
_chemical_formula_iupac '[Sb2 (C25 H35 N2)2], 7C4 H8 O'
_chemical_formula_moiety 'C50 H70 N4 Sb2, 7(C4 H8 O)'
_chemical_formula_sum 'C78 H126 N4 O7 Sb2'
_chemical_formula_weight 1475.32
_chemical_name_systematic
'Bis[\m-<i>N</i>,<i>N</i>'-bis(2,6-diisopropylphenyl)formamidinato]diantimony(I)(2 <i>Sb</i>---<i>Sb</i>) tetrahydrofuran heptasolvate'
_space_group_crystal_system monoclinic
_space_group_IT_number 14
_space_group_name_Hall '-P 2ybc'
_space_group_name_H-M_alt 'P 1 21/c 1'
_atom_sites_solution_hydrogens geom
_audit_creation_method
;
Olex2 1.3
(compiled 2020.07.31 svn.rc2a77460 for OlexSys, GUI svn.r6145)
;
_cell_angle_alpha 90
_cell_angle_beta 118.60(3)
_cell_angle_gamma 90
_cell_formula_units_Z 4
_cell_length_a 21.243(4)
_cell_length_b 18.997(4)
_cell_length_c 21.743(4)
_cell_measurement_reflns_used 17952
_cell_measurement_temperature 100.0
_cell_measurement_theta_max 31
_cell_measurement_theta_min 1
_cell_volume 7704(3)
_computing_cell_refinement
;
XDS (Kabsch, 1993)
;
_computing_data_collection
;
XDS (Kabsch, 1993)
;
_computing_data_reduction
;
XDS (Kabsch, 1993)
;
_computing_molecular_graphics
;
OLEX2 (Dolomanov <i>et al.</i>,  2009) and
X-SEED (Barbour, 2001)
;
_computing_publication_material
;
OLEX2 (Dolomanov <i>et al.</i>,  2009)
;
_computing_structure_refinement
;
SHELXL2018 (Sheldrick, 2015<i>b</i>)
;
_diffrn_ambient_temperature 100.0
_diffrn_measured_fraction_theta_full 0.980
_diffrn_measured_fraction_theta_max 0.811
_diffrn_measurement_device_type 'ADSC Quantum 315r'
_diffrn_measurement_method 'Phi Scan'
_diffrn_radiation_monochromator 'Silicon Double Crystal'
_diffrn_radiation_source 'MX2 Beamline Australian Synchrotron'
_diffrn_radiation_type Synchrotron
_diffrn_radiation_wavelength 0.71073
_diffrn_reflns_av_unetI/netI 0.0578
_diffrn_reflns_limit_h_max 25
_diffrn_reflns_limit_h_min -29
_diffrn_reflns_limit_k_max 24
_diffrn_reflns_limit_k_min -24
_diffrn_reflns_limit_l_max 28
_diffrn_reflns_limit_l_min -25
_diffrn_reflns_number 21388
_diffrn_reflns_theta_full 25.242
_diffrn_reflns_theta_max 31.830
_diffrn_reflns_theta_min 1.092
_exptl_absorpt_coefficient_mu 0.754
_exptl_absorpt_correction_T_max 0.9
_exptl_absorpt_correction_T_min 0.8
_exptl_absorpt_correction_type multi-scan
_exptl_absorpt_process_details
;
(XDS; Kabsch, 1993)
;
_exptl_crystal_colour yellow
_exptl_crystal_density_diffrn 1.272
_exptl_crystal_description block
_exptl_crystal_F_000 3120
_exptl_crystal_size_max 0.06
_exptl_crystal_size_mid 0.04
_exptl_crystal_size_min 0.01
_refine_diff_density_max 2.591
_refine_diff_density_min -3.730
_refine_ls_extinction_method none
_refine_ls_goodness_of_fit_ref 1.188
_refine_ls_hydrogen_treatment constr
_refine_ls_matrix_type full
_refine_ls_number_parameters 882
_refine_ls_number_reflns 21388
_refine_ls_number_restraints 151
_refine_ls_restrained_S_all 1.185
_refine_ls_R_factor_all 0.1045
_refine_ls_R_factor_gt 0.0914
_refine_ls_shift/su_max 0.001
_refine_ls_shift/su_mean 0.000
_refine_ls_structure_factor_coef Fsqd
_refine_ls_weighting_details 'w=1/[\s^2^(Fo^2^)+(0.0266P)^2^+120.4927P] where P=(Fo^2^+2Fc^2^)/3'
_refine_ls_weighting_scheme calc
_refine_ls_wR_factor_gt 0.2653
_refine_ls_wR_factor_ref 0.2713
_reflns_number_gt 17952
_reflns_number_total 21388
_reflns_threshold_expression 'I > 2\s(I)'
_cod_data_source_file ep3019sup1.cif
_cod_data_source_block 1
_cod_database_code 2022431
_shelx_space_group_comment
;
The symmetry employed for this shelxl refinement is uniquely defined
by the following loop, which should always be used as a source of
symmetry information in preference to the above space-group names.
They are only intended as comments.
;
_shelx_estimated_absorpt_t_min 0.956
_shelx_estimated_absorpt_t_max 0.992

loop_
_space_group_symop_operation_xyz
'x, y, z'
'-x, y+1/2, -z+1/2'
'-x, -y, -z'
'x, -y-1/2, z-1/2'

loop_
_atom_site_type_symbol
_atom_site_label
_atom_site_fract_x
_atom_site_fract_y
_atom_site_fract_z
_atom_site_U_iso_or_equiv
_atom_site_adp_type
_atom_site_calc_flag
_atom_site_occupancy
_atom_site_disorder_assembly
_atom_site_disorder_group
Sb Sb1 0.22335(3) 0.47851(3) 0.78145(3) 0.01868(12) Uani d 1 . .
Sb Sb2 0.28581(3) 0.54143(3) 0.71417(3) 0.01811(12) Uani d 1 . .
N N1 0.1974(4) 0.5904(4) 0.8027(4) 0.0202(13) Uani d 1 . .
N N3 0.2555(3) 0.3755(3) 0.7496(3) 0.0156(11) Uani d 1 . .
C C14 0.2720(4) 0.7104(4) 0.7264(4) 0.0185(14) Uani d 1 . .
N N4 0.3076(3) 0.4285(3) 0.6894(3) 0.0175(12) Uani d 1 . .
C C9 0.1578(4) 0.6003(4) 0.8398(4) 0.0157(13) Uani d 1 . .
C C34 0.2374(4) 0.3099(4) 0.7718(4) 0.0190(14) Uani d 1 . .
C C39 0.3418(4) 0.4185(4) 0.6474(4) 0.0198(15) Uani d 1 . .
C C33 0.1713(5) 0.2793(5) 0.7289(5) 0.0241(16) Uani d 1 . .
C C15 0.3349(4) 0.7455(5) 0.7749(4) 0.0220(15) Uani d 1 . .
C C22 0.2293(4) 0.7376(4) 0.6589(4) 0.0206(15) Uani d 1 . .
C C29 0.2863(4) 0.2806(5) 0.8366(4) 0.0221(15) Uani d 1 . .
C C21 0.2493(5) 0.8015(5) 0.6412(4) 0.0236(16) Uani d 1 . .
H H21 0.220148 0.821288 0.596162 0.028 Uiso calc 1 . .
C C45 0.4096(5) 0.3971(5) 0.5667(5) 0.0296(18) Uani d 1 . .
H H45 0.432986 0.388743 0.539527 0.035 Uiso calc 1 . .
C C13 0.2174(4) 0.6481(4) 0.7824(4) 0.0151(12) Uani d 1 . .
H H13 0.206342 0.692780 0.794395 0.018 Uiso calc 1 . .
C C19 0.3529(5) 0.8077(5) 0.7540(5) 0.0259(17) Uani d 1 . .
H H19 0.395435 0.831552 0.785888 0.031 Uiso calc 1 . .
C C41 0.4616(4) 0.4246(5) 0.7589(4) 0.0233(16) Uani d 1 . .
H H41 0.430718 0.446940 0.776499 0.028 Uiso calc 1 . .
C C8 0.1940(4) 0.6005(4) 0.9135(4) 0.0204(15) Uani d 1 . .
C C23 0.1620(4) 0.7000(5) 0.6039(4) 0.0231(16) Uani d 1 . .
H H23 0.155685 0.655783 0.625307 0.028 Uiso calc 1 . .
C C47 0.3007(5) 0.4116(5) 0.5746(4) 0.0224(15) Uani d 1 . .
C C7 0.1536(5) 0.6100(5) 0.9481(4) 0.0256(17) Uani d 1 . .
H H7 0.177144 0.610399 0.997810 0.031 Uiso calc 1 . .
C C20 0.3109(5) 0.8364(5) 0.6884(5) 0.0277(18) Uani d 1 . .
H H20 0.324236 0.879596 0.675707 0.033 Uiso calc 1 . .
C C40 0.4171(4) 0.4168(4) 0.6804(4) 0.0205(15) Uani d 1 . .
C C10 0.2746(4) 0.5922(5) 0.9556(4) 0.0251(17) Uani d 1 . .
H H10 0.292123 0.575666 0.922847 0.030 Uiso calc 1 . .
C C4 0.0830(4) 0.6080(5) 0.8017(4) 0.0219(15) Uani d 1 . .
C C32 0.1547(5) 0.2162(5) 0.7524(5) 0.032(2) Uani d 1 . .
H H32 0.110141 0.193724 0.723584 0.039 Uiso calc 1 . .
O O1 0.4989(4) 0.6227(5) 0.6569(4) 0.0424(18) Uani d 1 . .
C C35 0.1182(5) 0.3090(5) 0.6579(5) 0.0281(18) Uani d 1 . .
H H35 0.138819 0.353401 0.650319 0.034 Uiso calc 1 . .
C C16 0.3830(4) 0.7169(5) 0.8481(4) 0.0231(16) Uani d 1 . .
H H16 0.357110 0.677258 0.856600 0.028 Uiso calc 1 . .
C C44 0.4496(5) 0.4057(5) 0.6386(5) 0.0257(17) Uani d 1 . .
H H44 0.500413 0.404102 0.659974 0.031 Uiso calc 1 . .
C C31 0.2007(6) 0.1867(5) 0.8154(6) 0.033(2) Uani d 1 . .
H H31 0.188287 0.144281 0.830151 0.040 Uiso calc 1 . .
C C46 0.3353(5) 0.4006(5) 0.5343(5) 0.0277(18) Uani d 1 . .
H H46 0.307883 0.395472 0.484966 0.033 Uiso calc 1 . .
C C28 0.3582(5) 0.3148(5) 0.8844(4) 0.0261(18) Uani d 1 . .
H H28 0.365852 0.353543 0.857654 0.031 Uiso calc 1 . .
C C48 0.2193(5) 0.4177(5) 0.5370(4) 0.0279(18) Uani d 1 . .
H H48 0.203690 0.425308 0.573190 0.034 Uiso calc 1 . .
C C12 0.2967(6) 0.5374(6) 1.0134(6) 0.039(2) Uani d 1 . .
H H12A 0.280538 0.552287 1.046730 0.059 Uiso calc 1 . .
H H12B 0.348975 0.532489 1.037849 0.059 Uiso calc 1 . .
H H12C 0.274677 0.492027 0.992802 0.059 Uiso calc 1 . .
C C5 0.0457(5) 0.6177(5) 0.8394(5) 0.0279(18) Uani d 1 . .
H H5 -0.004898 0.623509 0.814565 0.034 Uiso calc 1 . .
C C17 0.4522(5) 0.6873(6) 0.8525(5) 0.036(2) Uani d 1 . .
H H17A 0.440350 0.649811 0.817735 0.053 Uiso calc 1 . .
H H17B 0.482633 0.668308 0.899485 0.053 Uiso calc 1 . .
H H17C 0.477901 0.725041 0.843015 0.053 Uiso calc 1 . .
C C43 0.4848(5) 0.3522(6) 0.7939(5) 0.032(2) Uani d 1 . .
H H43A 0.442169 0.324568 0.784519 0.048 Uiso calc 1 . .
H H43B 0.514655 0.358327 0.844528 0.048 Uiso calc 1 . .
H H43C 0.512245 0.327596 0.774902 0.048 Uiso calc 1 . .
C C6 0.0802(5) 0.6190(5) 0.9116(5) 0.0274(17) Uani d 1 . .
H H6 0.053766 0.625921 0.936080 0.033 Uiso calc 1 . .
C C36 0.1052(6) 0.2580(7) 0.5981(5) 0.042(3) Uani d 1 . .
H H36A 0.151000 0.246744 0.599750 0.064 Uiso calc 1 . .
H H36B 0.073068 0.279990 0.553053 0.064 Uiso calc 1 . .
H H36C 0.083228 0.214631 0.603416 0.064 Uiso calc 1 . .
C C3 0.0431(5) 0.6058(5) 0.7226(5) 0.0285(19) Uani d 1 . .
H H3 0.078576 0.595273 0.705942 0.034 Uiso calc 1 . .
C C25 0.0950(5) 0.7447(6) 0.5807(5) 0.036(2) Uani d 1 . .
H H25A 0.101849 0.790180 0.563533 0.054 Uiso calc 1 . .
H H25B 0.086261 0.752219 0.620573 0.054 Uiso calc 1 . .
H H25C 0.053863 0.720385 0.543199 0.054 Uiso calc 1 . .
C C11 0.3106(5) 0.6638(6) 0.9856(6) 0.037(2) Uani d 1 . .
H H11A 0.299800 0.696598 0.947067 0.056 Uiso calc 1 . .
H H11B 0.362640 0.657306 1.012974 0.056 Uiso calc 1 . .
H H11C 0.292325 0.682820 1.015899 0.056 Uiso calc 1 . .
C C30 0.2660(5) 0.2193(5) 0.8577(5) 0.0301(19) Uani d 1 . .
H H30 0.297563 0.199330 0.901974 0.036 Uiso calc 1 . .
C C1 0.0085(7) 0.6762(7) 0.6921(6) 0.047(3) Uani d 1 . .
H H1A -0.014148 0.674137 0.640835 0.070 Uiso calc 1 . .
H H1B 0.045097 0.713194 0.709415 0.070 Uiso calc 1 . .
H H1C -0.027961 0.686758 0.706174 0.070 Uiso calc 1 . .
C C42 0.5270(5) 0.4717(6) 0.7801(5) 0.034(2) Uani d 1 . .
H H42A 0.563253 0.446344 0.773188 0.051 Uiso calc 1 . .
H H42B 0.546960 0.484650 0.829613 0.051 Uiso calc 1 . .
H H42C 0.512686 0.514373 0.751304 0.051 Uiso calc 1 . .
C C37 0.0472(5) 0.3269(8) 0.6551(6) 0.049(3) Uani d 1 . .
H H37A 0.028871 0.285428 0.668242 0.074 Uiso calc 1 . .
H H37B 0.012576 0.341475 0.607479 0.074 Uiso calc 1 . .
H H37C 0.054307 0.365402 0.687817 0.074 Uiso calc 1 . .
C C49 0.1944(6) 0.4821(6) 0.4870(6) 0.043(3) Uani d 1 . .
H H49A 0.202004 0.472622 0.446763 0.065 Uiso calc 1 . .
H H49B 0.222084 0.523692 0.512098 0.065 Uiso calc 1 . .
H H49C 0.143302 0.490736 0.470604 0.065 Uiso calc 1 . .
C C51 0.4508(5) 0.6083(6) 0.5853(5) 0.037(2) Uani d 1 . .
H H51A 0.449746 0.557149 0.576158 0.044 Uiso calc 1 . .
H H51B 0.466353 0.633200 0.554906 0.044 Uiso calc 1 . .
C C18 0.4000(6) 0.7719(6) 0.9046(5) 0.036(2) Uani d 1 . .
H H18A 0.434299 0.806009 0.903850 0.053 Uiso calc 1 . .
H H18B 0.420858 0.748970 0.950487 0.053 Uiso calc 1 . .
H H18C 0.355846 0.796382 0.895757 0.053 Uiso calc 1 . .
C C24 0.1718(6) 0.6796(6) 0.5413(5) 0.039(2) Uani d 1 . .
H H24A 0.128597 0.655643 0.506360 0.058 Uiso calc 1 . .
H H24B 0.213112 0.648054 0.556750 0.058 Uiso calc 1 . .
H H24C 0.180064 0.722103 0.520604 0.058 Uiso calc 1 . .
C C53 0.3951(6) 0.6892(7) 0.6266(6) 0.047(3) Uani d 1 . .
H H53A 0.406449 0.734987 0.612530 0.057 Uiso calc 1 . .
H H53B 0.355778 0.695644 0.638299 0.057 Uiso calc 1 . .
C C50 0.1842(6) 0.3495(6) 0.4975(6) 0.042(3) Uani d 1 . .
H H50A 0.132100 0.352864 0.477864 0.064 Uiso calc 1 . .
H H50B 0.202192 0.309611 0.529998 0.064 Uiso calc 1 . .
H H50C 0.196092 0.342534 0.459598 0.064 Uiso calc 1 . .
C C27 0.4199(5) 0.2624(7) 0.9064(6) 0.041(3) Uani d 1 . .
H H27A 0.465644 0.287475 0.931144 0.061 Uiso calc 1 . .
H H27B 0.416783 0.239485 0.864671 0.061 Uiso calc 1 . .
H H27C 0.416738 0.226825 0.937416 0.061 Uiso calc 1 . .
C C26 0.3575(6) 0.3473(7) 0.9481(6) 0.045(3) Uani d 1 . .
H H26A 0.349618 0.310327 0.975145 0.068 Uiso calc 1 . .
H H26B 0.318846 0.382097 0.932671 0.068 Uiso calc 1 . .
H H26C 0.403597 0.370348 0.977515 0.068 Uiso calc 1 . .
C C54 0.4604(6) 0.6570(6) 0.6868(6) 0.039(2) Uani d 1 . .
H H54A 0.490307 0.693977 0.720124 0.047 Uiso calc 1 . .
H H54B 0.446047 0.622782 0.712169 0.047 Uiso calc 1 . .
C C52 0.3763(6) 0.6337(7) 0.5701(6) 0.046(3) Uani d 1 . .
H H52A 0.349765 0.654438 0.522601 0.055 Uiso calc 1 . .
H H52B 0.347683 0.595081 0.574773 0.055 Uiso calc 1 . .
O O3 0.2151(4) 0.6908(4) 0.3398(4) 0.0374(16) Uani d 1 . .
C C59 0.1826(6) 0.6475(6) 0.2781(5) 0.036(2) Uani d 1 . .
H H59A 0.219921 0.624798 0.270002 0.043 Uiso calc 1 . .
H H59B 0.151527 0.676314 0.236588 0.043 Uiso calc 1 . .
C C60 0.1391(6) 0.5930(6) 0.2909(6) 0.039(2) Uani d 1 . .
H H60A 0.168308 0.551085 0.314685 0.047 Uiso calc 1 . .
H H60B 0.097051 0.578269 0.246553 0.047 Uiso calc 1 . .
C C62 0.1753(7) 0.6833(7) 0.3765(7) 0.049(3) Uani d 1 . .
H H62A 0.155203 0.729299 0.379676 0.059 Uiso calc 1 . .
H H62B 0.206926 0.666042 0.424656 0.059 Uiso calc 1 . .
C C61 0.1163(7) 0.6319(8) 0.3377(8) 0.055(3) Uani d 1 . .
H H61A 0.070180 0.656564 0.309579 0.066 Uiso calc 1 . .
H H61B 0.111228 0.599153 0.370427 0.066 Uiso calc 1 . .
O O2 0.2883(4) 0.4722(4) 0.3713(4) 0.0389(17) Uani d 1 . .
C C55 0.3320(5) 0.5289(5) 0.4162(5) 0.034(2) Uani d 1 . .
H H55A 0.339729 0.522965 0.464562 0.041 Uiso calc 1 . .
H H55B 0.309041 0.575150 0.398059 0.041 Uiso calc 1 . .
C C57 0.3771(6) 0.5013(6) 0.3386(6) 0.040(2) Uani d 1 . .
H H57A 0.359651 0.542174 0.306463 0.048 Uiso calc 1 . .
H H57B 0.415627 0.477245 0.333416 0.048 Uiso calc 1 . .
C C58 0.3169(7) 0.4515(8) 0.3265(6) 0.050(3) Uani d 1 . .
H H58A 0.279021 0.453607 0.276913 0.059 Uiso calc 1 . .
H H58B 0.335088 0.402635 0.337202 0.059 Uiso calc 1 . .
C C56 0.4021(5) 0.5231(6) 0.4141(5) 0.036(2) Uani d 1 . .
H H56A 0.433722 0.486925 0.447372 0.043 Uiso calc 1 . .
H H56B 0.427658 0.568687 0.425042 0.043 Uiso calc 1 . .
O O4 0.2908(5) 0.2781(4) 0.1397(5) 0.050(2) Uani d 1 . .
C C63 0.3139(6) 0.3279(6) 0.1976(6) 0.038(2) Uani d 1 . .
H H63A 0.354877 0.308858 0.240461 0.046 Uiso calc 1 . .
H H63B 0.274211 0.338679 0.207783 0.046 Uiso calc 1 . .
C C66 0.3421(7) 0.2863(6) 0.1152(7) 0.044(3) Uani d 1 . .
H H66A 0.320806 0.272459 0.065320 0.052 Uiso calc 1 . .
H H66B 0.384734 0.256526 0.142892 0.052 Uiso calc 1 . .
C C64 0.3354(6) 0.3919(5) 0.1723(7) 0.042(3) Uani d 1 . .
H H64A 0.373494 0.418118 0.212040 0.051 Uiso calc 1 . .
H H64B 0.293868 0.423481 0.146531 0.051 Uiso calc 1 . .
C C65 0.3628(6) 0.3641(5) 0.1243(6) 0.037(2) Uani d 1 . .
H H65A 0.415462 0.369741 0.145775 0.045 Uiso calc 1 . .
H H65B 0.339846 0.388842 0.078675 0.045 Uiso calc 1 . .
O O5 0.0665(5) 0.4351(4) 0.0876(5) 0.048(2) Uani d 1 . .
C C67 0.0422(6) 0.5033(6) 0.0959(6) 0.043(2) Uani d 1 . .
H H67A 0.039368 0.505606 0.140041 0.051 Uiso calc 1 . .
H H67B -0.005756 0.513814 0.056212 0.051 Uiso calc 1 . .
C C68 0.0976(6) 0.5545(6) 0.0976(6) 0.042(2) Uani d 1 . .
H H68A 0.082397 0.574128 0.050412 0.050 Uiso calc 1 . .
H H68B 0.104831 0.593730 0.130325 0.050 Uiso calc 1 . .
C C69 0.1656(7) 0.5118(7) 0.1225(9) 0.061(4) Uani d 1 . .
H H69A 0.204036 0.529785 0.167598 0.073 Uiso calc 1 . .
H H69B 0.182695 0.512034 0.087386 0.073 Uiso calc 1 . .
C C70 0.1413(7) 0.4375(7) 0.1309(8) 0.056(3) Uani d 1 . .
H H70A 0.164989 0.401210 0.116388 0.067 Uiso calc 1 . .
H H70B 0.153660 0.428906 0.180300 0.067 Uiso calc 1 . .
N N2 0.2527(3) 0.6449(3) 0.7456(3) 0.0161(11) Uani d 1 . .
C C38 0.2879(4) 0.3723(4) 0.7110(4) 0.0196(14) Uani d 1 . .
H H38 0.297473 0.327349 0.698229 0.024 Uiso calc 1 . .
C C2 -0.0137(7) 0.5483(7) 0.6954(7) 0.054(3) Uani d 1 . .
H H2A -0.049917 0.558432 0.709897 0.081 Uiso calc 1 . .
H H2B 0.008828 0.502801 0.714665 0.081 Uiso calc 1 . .
H H2C -0.036554 0.546744 0.644164 0.081 Uiso calc 1 . .
O O6 -0.0257(5) 0.6404(6) 0.1282(5) 0.059(2) Uani d 1 . .
C C74 -0.0743(9) 0.6172(13) 0.1532(8) 0.091(7) Uani d 1 . .
H H74A -0.062794 0.641231 0.197747 0.110 Uiso calc 1 . .
H H74B -0.069243 0.565799 0.161920 0.110 Uiso calc 1 . .
C C73 -0.1476(9) 0.6338(13) 0.1003(9) 0.089(6) Uani d 1 . .
H H73A -0.162626 0.680601 0.108631 0.107 Uiso calc 1 . .
H H73B -0.181883 0.597724 0.098742 0.107 Uiso calc 1 . .
C C71 -0.0680(6) 0.6630(7) 0.0577(6) 0.045(3) Uani d 1 . .
H H71A -0.047582 0.645377 0.028125 0.054 Uiso calc 1 . .
H H71B -0.069871 0.715066 0.055140 0.054 Uiso calc 1 . .
C C72 -0.1410(8) 0.6333(10) 0.0337(8) 0.072(5) Uani d 1 . .
H H72A -0.144779 0.584934 0.015402 0.086 Uiso calc 1 . .
H H72B -0.178280 0.663175 -0.003017 0.086 Uiso calc 1 . .
O O7 0.4958(13) 0.4876(16) 0.9475(10) 0.078(7) Uani d 0.5 A -1
C C75 0.4385(11) 0.5291(13) 0.9504(9) 0.040(5) Uani d 0.5 A -1
H H75A 0.397544 0.498688 0.942555 0.048 Uiso calc 0.5 A -1
H H75B 0.421320 0.566809 0.914567 0.048 Uiso calc 0.5 A -1
C C76 0.4734(10) 0.5601(9) 1.0235(10) 0.037(4) Uani d 0.5 A -1
H H76A 0.437161 0.573768 1.037618 0.045 Uiso calc 0.5 A -1
H H76B 0.503251 0.601553 1.027136 0.045 Uiso calc 0.5 A -1
C C77 0.5193(14) 0.4984(13) 1.0672(9) 0.043(4) Uani d 0.5 A -1
H H77A 0.560199 0.515099 1.111464 0.052 Uiso calc 0.5 A -1
H H77B 0.490481 0.464875 1.078356 0.052 Uiso calc 0.5 A -1
C C78 0.5451(13) 0.4647(14) 1.0194(11) 0.042(5) Uani d 0.5 A -1
H H78A 0.594595 0.480016 1.033167 0.050 Uiso calc 0.5 A -1
H H78B 0.544570 0.412757 1.022832 0.050 Uiso calc 0.5 A -1
O O8 0.0606(14) 0.5003(14) 0.5577(12) 0.103(9) Uani d 0.5 B -1
C C79 0.0122(18) 0.5582(12) 0.5231(16) 0.060(6) Uani d 0.5 B -1
H H79A 0.038749 0.602699 0.528984 0.072 Uiso calc 0.5 B -1
H H79B -0.022426 0.564487 0.540905 0.072 Uiso calc 0.5 B -1
C C80 -0.026(2) 0.5341(15) 0.4461(15) 0.110(12) Uani d 0.5 B -1
H H80A 0.005213 0.540172 0.423783 0.132 Uiso calc 0.5 B -1
H H80B -0.071802 0.558563 0.418147 0.132 Uiso calc 0.5 B -1
C C81 -0.0360(16) 0.4557(15) 0.4580(18) 0.085(10) Uani d 0.5 B -1
H H81A -0.070443 0.449379 0.476059 0.102 Uiso calc 0.5 B -1
H H81B -0.051411 0.427342 0.414917 0.102 Uiso calc 0.5 B -1
C C82 0.0414(14) 0.4385(10) 0.5138(12) 0.051(5) Uani d 0.5 B -1
H H82A 0.043285 0.395507 0.540338 0.061 Uiso calc 0.5 B -1
H H82B 0.073067 0.432406 0.492446 0.061 Uiso calc 0.5 B -1

loop_
_atom_site_aniso_label
_atom_site_aniso_U_11
_atom_site_aniso_U_22
_atom_site_aniso_U_33
_atom_site_aniso_U_12
_atom_site_aniso_U_13
_atom_site_aniso_U_23
Sb1 0.0235(2) 0.0152(2) 0.0198(2) -0.00099(18) 0.0124(2) -0.00064(17)
Sb2 0.0225(2) 0.0148(2) 0.0189(2) 0.00089(18) 0.01138(19) 0.00103(17)
N1 0.024(3) 0.020(3) 0.023(3) -0.001(2) 0.016(3) 0.003(2)
N3 0.019(3) 0.011(3) 0.017(3) 0.000(2) 0.009(2) 0.001(2)
C14 0.018(3) 0.021(4) 0.015(3) 0.001(3) 0.007(3) 0.001(3)
N4 0.019(3) 0.019(3) 0.015(3) -0.003(2) 0.009(2) -0.003(2)
C9 0.013(3) 0.017(4) 0.011(3) 0.001(2) 0.001(3) -0.004(2)
C34 0.019(3) 0.018(4) 0.019(4) -0.002(3) 0.008(3) 0.000(3)
C39 0.017(3) 0.026(4) 0.011(3) -0.002(3) 0.003(3) 0.002(3)
C33 0.023(4) 0.023(4) 0.029(4) -0.002(3) 0.014(3) -0.004(3)
C15 0.022(4) 0.023(4) 0.020(4) 0.002(3) 0.010(3) 0.001(3)
C22 0.021(4) 0.019(4) 0.018(4) 0.004(3) 0.006(3) 0.005(3)
C29 0.019(4) 0.024(4) 0.019(4) 0.001(3) 0.006(3) 0.003(3)
C21 0.025(4) 0.022(4) 0.019(4) 0.003(3) 0.007(3) 0.007(3)
C45 0.031(4) 0.040(5) 0.022(4) -0.001(4) 0.017(4) -0.004(3)
C13 0.016(3) 0.012(3) 0.014(3) 0.000(2) 0.005(3) 0.003(2)
C19 0.023(4) 0.022(4) 0.025(4) -0.005(3) 0.005(3) 0.003(3)
C41 0.018(4) 0.029(5) 0.016(4) 0.001(3) 0.003(3) -0.001(3)
C8 0.019(3) 0.022(4) 0.018(4) -0.002(3) 0.006(3) -0.004(3)
C23 0.022(4) 0.023(4) 0.013(3) 0.001(3) -0.001(3) 0.002(3)
C47 0.024(4) 0.025(4) 0.017(4) 0.001(3) 0.008(3) -0.001(3)
C7 0.027(4) 0.032(5) 0.017(4) -0.002(3) 0.009(3) -0.003(3)
C20 0.029(4) 0.023(4) 0.026(4) -0.005(3) 0.009(4) 0.005(3)
C40 0.019(4) 0.023(4) 0.015(3) 0.004(3) 0.004(3) 0.002(3)
C10 0.018(4) 0.042(5) 0.007(3) -0.002(3) -0.001(3) -0.004(3)
C4 0.016(3) 0.024(4) 0.020(4) 0.002(3) 0.004(3) 0.002(3)
C32 0.030(5) 0.032(5) 0.039(5) -0.006(4) 0.019(4) -0.002(4)
O1 0.031(4) 0.054(5) 0.030(4) 0.007(3) 0.005(3) -0.003(3)
C35 0.018(4) 0.032(5) 0.029(4) -0.006(3) 0.007(3) -0.009(3)
C16 0.018(4) 0.024(4) 0.020(4) -0.002(3) 0.004(3) -0.002(3)
C44 0.024(4) 0.027(5) 0.030(4) 0.003(3) 0.015(4) 0.002(3)
C31 0.042(5) 0.020(5) 0.045(6) -0.004(4) 0.027(5) 0.006(4)
C46 0.032(4) 0.031(5) 0.018(4) 0.004(3) 0.010(4) -0.001(3)
C28 0.020(4) 0.033(5) 0.013(4) -0.001(3) -0.002(3) 0.005(3)
C48 0.023(4) 0.040(5) 0.017(4) 0.001(3) 0.006(3) -0.004(3)
C12 0.038(5) 0.036(6) 0.034(5) 0.010(4) 0.009(4) 0.009(4)
C5 0.020(4) 0.035(5) 0.030(5) 0.002(3) 0.013(4) 0.001(4)
C17 0.019(4) 0.049(6) 0.028(5) 0.012(4) 0.003(4) 0.009(4)
C43 0.028(4) 0.035(5) 0.024(4) -0.001(4) 0.005(4) 0.009(4)
C6 0.027(4) 0.032(5) 0.027(4) 0.002(3) 0.015(4) -0.002(3)
C36 0.041(6) 0.051(7) 0.026(5) 0.002(5) 0.008(5) -0.006(4)
C3 0.018(4) 0.039(5) 0.020(4) -0.001(3) 0.002(3) 0.003(3)
C25 0.022(4) 0.036(6) 0.032(5) 0.005(4) -0.001(4) -0.002(4)
C11 0.023(4) 0.045(6) 0.033(5) -0.009(4) 0.005(4) -0.012(4)
C30 0.036(5) 0.024(5) 0.031(5) 0.005(3) 0.016(4) 0.010(3)
C1 0.045(6) 0.053(8) 0.028(5) 0.004(5) 0.006(5) 0.012(5)
C42 0.028(4) 0.035(6) 0.029(5) -0.003(4) 0.006(4) 0.002(4)
C37 0.019(4) 0.081(10) 0.032(6) 0.009(5) -0.001(4) -0.009(6)
C49 0.041(6) 0.024(5) 0.051(7) 0.013(4) 0.011(5) 0.012(4)
C51 0.031(5) 0.040(6) 0.029(5) 0.002(4) 0.006(4) -0.008(4)
C18 0.037(5) 0.039(6) 0.022(4) -0.002(4) 0.007(4) -0.005(4)
C24 0.046(6) 0.038(6) 0.027(5) 0.000(4) 0.013(5) -0.011(4)
C53 0.040(6) 0.052(7) 0.041(6) 0.003(5) 0.012(5) -0.013(5)
C50 0.030(5) 0.042(7) 0.043(6) -0.013(4) 0.007(5) -0.006(5)
C27 0.027(5) 0.052(7) 0.035(5) 0.011(4) 0.009(4) 0.015(5)
C26 0.035(5) 0.068(9) 0.027(5) -0.008(5) 0.009(4) -0.010(5)
C54 0.040(6) 0.038(6) 0.030(5) 0.008(4) 0.009(4) -0.005(4)
C52 0.029(5) 0.051(7) 0.038(6) -0.001(4) 0.000(5) -0.012(5)
O3 0.044(4) 0.038(4) 0.033(4) -0.014(3) 0.021(3) -0.006(3)
C59 0.037(5) 0.042(6) 0.025(5) -0.005(4) 0.011(4) -0.001(4)
C60 0.037(5) 0.037(6) 0.035(5) -0.011(4) 0.011(5) -0.008(4)
C62 0.065(8) 0.050(7) 0.049(7) -0.014(6) 0.041(7) -0.008(5)
C61 0.055(7) 0.062(8) 0.066(8) -0.021(6) 0.044(7) -0.018(7)
O2 0.039(4) 0.039(4) 0.041(4) -0.013(3) 0.021(3) -0.010(3)
C55 0.038(5) 0.026(5) 0.035(5) -0.006(4) 0.015(4) -0.006(4)
C57 0.042(6) 0.042(6) 0.039(6) 0.000(5) 0.022(5) 0.008(4)
C58 0.057(7) 0.061(8) 0.037(6) -0.016(6) 0.027(6) -0.015(5)
C56 0.030(5) 0.035(6) 0.034(5) -0.002(4) 0.009(4) -0.002(4)
O4 0.079(6) 0.032(4) 0.057(5) -0.021(4) 0.047(5) -0.011(4)
C63 0.047(6) 0.038(6) 0.031(5) 0.005(4) 0.019(5) 0.002(4)
C66 0.068(8) 0.026(5) 0.052(7) -0.001(5) 0.041(6) -0.002(4)
C64 0.047(6) 0.024(5) 0.070(8) -0.010(4) 0.039(6) -0.011(5)
C65 0.051(6) 0.026(5) 0.045(6) -0.001(4) 0.030(5) 0.002(4)
O5 0.045(5) 0.033(4) 0.065(6) 0.000(3) 0.024(4) -0.007(4)
C67 0.043(6) 0.033(6) 0.047(6) 0.000(4) 0.018(5) -0.006(5)
C68 0.047(6) 0.033(6) 0.042(6) -0.003(5) 0.018(5) 0.001(4)
C69 0.048(7) 0.038(7) 0.091(11) -0.005(5) 0.029(8) 0.010(7)
C70 0.040(6) 0.041(7) 0.079(10) -0.004(5) 0.022(7) 0.013(6)
N2 0.020(3) 0.014(3) 0.014(3) -0.001(2) 0.008(2) 0.000(2)
C38 0.025(4) 0.011(3) 0.025(4) 0.001(3) 0.014(3) 0.002(3)
C2 0.055(7) 0.050(8) 0.038(6) -0.016(6) 0.008(6) 0.000(5)
O6 0.048(5) 0.079(7) 0.045(5) 0.012(5) 0.019(4) 0.009(5)
C74 0.074(11) 0.16(2) 0.048(9) 0.031(12) 0.039(9) 0.045(11)
C73 0.057(9) 0.15(2) 0.063(10) -0.003(11) 0.035(9) 0.025(11)
C71 0.047(6) 0.047(7) 0.044(6) 0.001(5) 0.025(6) 0.006(5)
C72 0.059(9) 0.086(12) 0.061(9) -0.004(8) 0.022(8) 0.020(8)
O7 0.076(13) 0.118(17) 0.050(9) 0.061(11) 0.037(10) 0.018(10)
C75 0.051(11) 0.031(10) 0.046(9) 0.011(8) 0.030(9) 0.005(8)
C76 0.030(7) 0.039(9) 0.054(9) -0.004(6) 0.029(7) -0.018(7)
C77 0.031(8) 0.053(10) 0.048(8) -0.001(7) 0.020(7) -0.013(7)
C78 0.047(11) 0.045(12) 0.053(10) 0.023(10) 0.041(10) 0.022(10)
O8 0.114(17) 0.063(13) 0.077(12) 0.033(11) 0.002(12) -0.013(9)
C79 0.078(17) 0.026(10) 0.081(15) 0.001(9) 0.041(13) 0.004(9)
C80 0.16(2) 0.029(13) 0.084(14) 0.017(14) 0.009(16) 0.005(11)
C81 0.101(17) 0.029(12) 0.084(17) 0.011(12) 0.012(13) -0.005(11)
C82 0.082(15) 0.035(10) 0.048(11) 0.015(10) 0.042(11) 0.008(8)

loop_
_atom_type_symbol
_atom_type_description
_atom_type_scat_dispersion_real
_atom_type_scat_dispersion_imag
_atom_type_scat_source
C C 0.0033 0.0016 'International Tables Vol C Tables 4.2.6.8 and 6.1.1.4'
H H 0.0000 0.0000 'International Tables Vol C Tables 4.2.6.8 and 6.1.1.4'
N N 0.0061 0.0033 'International Tables Vol C Tables 4.2.6.8 and 6.1.1.4'
O O 0.0106 0.0060 'International Tables Vol C Tables 4.2.6.8 and 6.1.1.4'
Sb Sb -0.5866 1.5461 'International Tables Vol C Tables 4.2.6.8 and 6.1.1.4'

loop_
_geom_angle_atom_site_label_1
_geom_angle_atom_site_label_2
_geom_angle_atom_site_label_3
_geom_angle_site_symmetry_1
_geom_angle_site_symmetry_3
_geom_angle
_geom_angle_publ_flag
N1 Sb1 Sb2 . . 85.80(15) ?
N3 Sb1 Sb2 . . 85.34(15) ?
N3 Sb1 N1 . . 171.1(2) y
N4 Sb2 Sb1 . . 85.44(15) ?
N2 Sb2 Sb1 . . 85.23(15) ?
N2 Sb2 N4 . . 170.6(2) y
C9 N1 Sb1 . . 119.9(5) ?
C13 N1 Sb1 . . 123.5(5) ?
C13 N1 C9 . . 116.7(7) ?
C34 N3 Sb1 . . 118.0(5) ?
C38 N3 Sb1 . . 123.7(5) ?
C38 N3 C34 . . 118.3(6) ?
C15 C14 N2 . . 119.5(7) ?
C22 C14 C15 . . 120.9(7) ?
C22 C14 N2 . . 119.5(7) ?
C39 N4 Sb2 . . 119.6(5) ?
C38 N4 Sb2 . . 122.4(5) ?
C38 N4 C39 . . 118.0(7) ?
C8 C9 N1 . . 119.7(7) ?
C4 C9 N1 . . 119.1(7) ?
C4 C9 C8 . . 121.2(7) ?
C33 C34 N3 . . 118.6(7) ?
C33 C34 C29 . . 122.2(7) ?
C29 C34 N3 . . 119.2(7) ?
C47 C39 N4 . . 120.3(7) ?
C47 C39 C40 . . 121.0(7) ?
C40 C39 N4 . . 118.7(7) ?
C34 C33 C32 . . 117.4(8) ?
C34 C33 C35 . . 123.2(8) ?
C32 C33 C35 . . 119.3(8) ?
C14 C15 C16 . . 122.3(7) ?
C19 C15 C14 . . 118.0(7) ?
C19 C15 C16 . . 119.7(8) ?
C14 C22 C23 . . 122.6(7) ?
C21 C22 C14 . . 118.6(8) ?
C21 C22 C23 . . 118.8(7) ?
C34 C29 C28 . . 122.4(7) ?
C30 C29 C34 . . 117.7(8) ?
C30 C29 C28 . . 119.9(8) ?
C22 C21 H21 . . 119.5 ?
C20 C21 C22 . . 121.0(8) ?
C20 C21 H21 . . 119.5 ?
C44 C45 H45 . . 120.0 ?
C44 C45 C46 . . 120.0(8) ?
C46 C45 H45 . . 120.0 ?
N1 C13 H13 . . 119.2 ?
N1 C13 N2 . . 121.7(7) ?
N2 C13 H13 . . 119.2 ?
C15 C19 H19 . . 118.9 ?
C20 C19 C15 . . 122.2(8) ?
C20 C19 H19 . . 118.9 ?
C40 C41 H41 . . 107.7 ?
C40 C41 C43 . . 110.6(7) ?
C40 C41 C42 . . 112.7(7) ?
C43 C41 H41 . . 107.7 ?
C42 C41 H41 . . 107.7 ?
C42 C41 C43 . . 110.3(7) ?
C9 C8 C10 . . 122.2(7) ?
C7 C8 C9 . . 118.1(7) ?
C7 C8 C10 . . 119.7(7) ?
C22 C23 H23 . . 108.1 ?
C25 C23 C22 . . 111.9(7) ?
C25 C23 H23 . . 108.1 ?
C24 C23 C22 . . 109.9(8) ?
C24 C23 H23 . . 108.1 ?
C24 C23 C25 . . 110.7(8) ?
C39 C47 C48 . . 122.2(7) ?
C46 C47 C39 . . 119.4(8) ?
C46 C47 C48 . . 118.5(7) ?
C8 C7 H7 . . 119.2 ?
C6 C7 C8 . . 121.6(8) ?
C6 C7 H7 . . 119.2 ?
C21 C20 H20 . . 120.4 ?
C19 C20 C21 . . 119.3(8) ?
C19 C20 H20 . . 120.4 ?
C39 C40 C41 . . 121.2(7) ?
C44 C40 C39 . . 117.9(7) ?
C44 C40 C41 . . 120.9(7) ?
C8 C10 H10 . . 107.5 ?
C8 C10 C12 . . 112.5(8) ?
C8 C10 C11 . . 110.7(8) ?
C12 C10 H10 . . 107.5 ?
C12 C10 C11 . . 111.1(8) ?
C11 C10 H10 . . 107.5 ?
C9 C4 C3 . . 121.8(7) ?
C5 C4 C9 . . 117.8(7) ?
C5 C4 C3 . . 120.3(8) ?
C33 C32 H32 . . 119.1 ?
C31 C32 C33 . . 121.9(9) ?
C31 C32 H32 . . 119.1 ?
C51 O1 C54 . . 108.6(8) ?
C33 C35 H35 . . 108.0 ?
C33 C35 C36 . . 111.8(8) ?
C36 C35 H35 . . 108.0 ?
C37 C35 C33 . . 111.3(8) ?
C37 C35 H35 . . 108.0 ?
C37 C35 C36 . . 109.6(8) ?
C15 C16 H16 . . 108.0 ?
C15 C16 C17 . . 109.8(7) ?
C17 C16 H16 . . 108.0 ?
C18 C16 C15 . . 112.3(8) ?
C18 C16 H16 . . 108.0 ?
C18 C16 C17 . . 110.6(8) ?
C45 C44 C40 . . 121.7(8) ?
C45 C44 H44 . . 119.2 ?
C40 C44 H44 . . 119.2 ?
C32 C31 H31 . . 120.4 ?
C32 C31 C30 . . 119.3(8) ?
C30 C31 H31 . . 120.4 ?
C45 C46 C47 . . 120.0(8) ?
C45 C46 H46 . . 120.0 ?
C47 C46 H46 . . 120.0 ?
C29 C28 H28 . . 107.8 ?
C29 C28 C27 . . 111.5(8) ?
C29 C28 C26 . . 110.6(8) ?
C27 C28 H28 . . 107.8 ?
C26 C28 H28 . . 107.8 ?
C26 C28 C27 . . 111.1(8) ?
C47 C48 H48 . . 107.9 ?
C47 C48 C49 . . 110.8(8) ?
C47 C48 C50 . . 110.9(8) ?
C49 C48 H48 . . 107.9 ?
C50 C48 H48 . . 107.9 ?
C50 C48 C49 . . 111.3(8) ?
C10 C12 H12A . . 109.5 ?
C10 C12 H12B . . 109.5 ?
C10 C12 H12C . . 109.5 ?
H12A C12 H12B . . 109.5 ?
H12A C12 H12C . . 109.5 ?
H12B C12 H12C . . 109.5 ?
C4 C5 H5 . . 119.1 ?
C6 C5 C4 . . 121.8(8) ?
C6 C5 H5 . . 119.1 ?
C16 C17 H17A . . 109.5 ?
C16 C17 H17B . . 109.5 ?
C16 C17 H17C . . 109.5 ?
H17A C17 H17B . . 109.5 ?
H17A C17 H17C . . 109.5 ?
H17B C17 H17C . . 109.5 ?
C41 C43 H43A . . 109.5 ?
C41 C43 H43B . . 109.5 ?
C41 C43 H43C . . 109.5 ?
H43A C43 H43B . . 109.5 ?
H43A C43 H43C . . 109.5 ?
H43B C43 H43C . . 109.5 ?
C7 C6 C5 . . 119.4(8) ?
C7 C6 H6 . . 120.3 ?
C5 C6 H6 . . 120.3 ?
C35 C36 H36A . . 109.5 ?
C35 C36 H36B . . 109.5 ?
C35 C36 H36C . . 109.5 ?
H36A C36 H36B . . 109.5 ?
H36A C36 H36C . . 109.5 ?
H36B C36 H36C . . 109.5 ?
C4 C3 H3 . . 108.0 ?
C4 C3 C1 . . 111.4(9) ?
C4 C3 C2 . . 111.7(8) ?
C1 C3 H3 . . 108.0 ?
C1 C3 C2 . . 109.5(9) ?
C2 C3 H3 . . 108.0 ?
C23 C25 H25A . . 109.5 ?
C23 C25 H25B . . 109.5 ?
C23 C25 H25C . . 109.5 ?
H25A C25 H25B . . 109.5 ?
H25A C25 H25C . . 109.5 ?
H25B C25 H25C . . 109.5 ?
C10 C11 H11A . . 109.5 ?
C10 C11 H11B . . 109.5 ?
C10 C11 H11C . . 109.5 ?
H11A C11 H11B . . 109.5 ?
H11A C11 H11C . . 109.5 ?
H11B C11 H11C . . 109.5 ?
C29 C30 H30 . . 119.3 ?
C31 C30 C29 . . 121.5(8) ?
C31 C30 H30 . . 119.3 ?
C3 C1 H1A . . 109.5 ?
C3 C1 H1B . . 109.5 ?
C3 C1 H1C . . 109.5 ?
H1A C1 H1B . . 109.5 ?
H1A C1 H1C . . 109.5 ?
H1B C1 H1C . . 109.5 ?
C41 C42 H42A . . 109.5 ?
C41 C42 H42B . . 109.5 ?
C41 C42 H42C . . 109.5 ?
H42A C42 H42B . . 109.5 ?
H42A C42 H42C . . 109.5 ?
H42B C42 H42C . . 109.5 ?
C35 C37 H37A . . 109.5 ?
C35 C37 H37B . . 109.5 ?
C35 C37 H37C . . 109.5 ?
H37A C37 H37B . . 109.5 ?
H37A C37 H37C . . 109.5 ?
H37B C37 H37C . . 109.5 ?
C48 C49 H49A . . 109.5 ?
C48 C49 H49B . . 109.5 ?
C48 C49 H49C . . 109.5 ?
H49A C49 H49B . . 109.5 ?
H49A C49 H49C . . 109.5 ?
H49B C49 H49C . . 109.5 ?
O1 C51 H51A . . 110.2 ?
O1 C51 H51B . . 110.2 ?
O1 C51 C52 . . 107.7(8) ?
H51A C51 H51B . . 108.5 ?
C52 C51 H51A . . 110.2 ?
C52 C51 H51B . . 110.2 ?
C16 C18 H18A . . 109.5 ?
C16 C18 H18B . . 109.5 ?
C16 C18 H18C . . 109.5 ?
H18A C18 H18B . . 109.5 ?
H18A C18 H18C . . 109.5 ?
H18B C18 H18C . . 109.5 ?
C23 C24 H24A . . 109.5 ?
C23 C24 H24B . . 109.5 ?
C23 C24 H24C . . 109.5 ?
H24A C24 H24B . . 109.5 ?
H24A C24 H24C . . 109.5 ?
H24B C24 H24C . . 109.5 ?
H53A C53 H53B . . 109.3 ?
C54 C53 H53A . . 111.5 ?
C54 C53 H53B . . 111.5 ?
C54 C53 C52 . . 101.4(9) ?
C52 C53 H53A . . 111.5 ?
C52 C53 H53B . . 111.5 ?
C48 C50 H50A . . 109.5 ?
C48 C50 H50B . . 109.5 ?
C48 C50 H50C . . 109.5 ?
H50A C50 H50B . . 109.5 ?
H50A C50 H50C . . 109.5 ?
H50B C50 H50C . . 109.5 ?
C28 C27 H27A . . 109.5 ?
C28 C27 H27B . . 109.5 ?
C28 C27 H27C . . 109.5 ?
H27A C27 H27B . . 109.5 ?
H27A C27 H27C . . 109.5 ?
H27B C27 H27C . . 109.5 ?
C28 C26 H26A . . 109.5 ?
C28 C26 H26B . . 109.5 ?
C28 C26 H26C . . 109.5 ?
H26A C26 H26B . . 109.5 ?
H26A C26 H26C . . 109.5 ?
H26B C26 H26C . . 109.5 ?
O1 C54 C53 . . 106.3(9) ?
O1 C54 H54A . . 110.5 ?
O1 C54 H54B . . 110.5 ?
C53 C54 H54A . . 110.5 ?
C53 C54 H54B . . 110.5 ?
H54A C54 H54B . . 108.7 ?
C51 C52 H52A . . 111.5 ?
C51 C52 H52B . . 111.5 ?
C53 C52 C51 . . 101.5(8) ?
C53 C52 H52A . . 111.5 ?
C53 C52 H52B . . 111.5 ?
H52A C52 H52B . . 109.3 ?
C62 O3 C59 . . 108.5(8) ?
O3 C59 H59A . . 110.4 ?
O3 C59 H59B . . 110.4 ?
O3 C59 C60 . . 106.6(8) ?
H59A C59 H59B . . 108.6 ?
C60 C59 H59A . . 110.4 ?
C60 C59 H59B . . 110.4 ?
C59 C60 H60A . . 111.3 ?
C59 C60 H60B . . 111.3 ?
C59 C60 C61 . . 102.1(9) ?
H60A C60 H60B . . 109.2 ?
C61 C60 H60A . . 111.3 ?
C61 C60 H60B . . 111.3 ?
O3 C62 H62A . . 110.1 ?
O3 C62 H62B . . 110.1 ?
O3 C62 C61 . . 108.2(9) ?
H62A C62 H62B . . 108.4 ?
C61 C62 H62A . . 110.1 ?
C61 C62 H62B . . 110.1 ?
C60 C61 H61A . . 110.9 ?
C60 C61 H61B . . 110.9 ?
C62 C61 C60 . . 104.4(9) ?
C62 C61 H61A . . 110.9 ?
C62 C61 H61B . . 110.9 ?
H61A C61 H61B . . 108.9 ?
C58 O2 C55 . . 108.6(8) ?
O2 C55 H55A . . 110.9 ?
O2 C55 H55B . . 110.9 ?
O2 C55 C56 . . 104.3(8) ?
H55A C55 H55B . . 108.9 ?
C56 C55 H55A . . 110.9 ?
C56 C55 H55B . . 110.9 ?
H57A C57 H57B . . 109.4 ?
C58 C57 H57A . . 111.6 ?
C58 C57 H57B . . 111.6 ?
C58 C57 C56 . . 100.8(9) ?
C56 C57 H57A . . 111.6 ?
C56 C57 H57B . . 111.6 ?
O2 C58 C57 . . 108.1(9) ?
O2 C58 H58A . . 110.1 ?
O2 C58 H58B . . 110.1 ?
C57 C58 H58A . . 110.1 ?
C57 C58 H58B . . 110.1 ?
H58A C58 H58B . . 108.4 ?
C55 C56 C57 . . 102.3(8) ?
C55 C56 H56A . . 111.3 ?
C55 C56 H56B . . 111.3 ?
C57 C56 H56A . . 111.3 ?
C57 C56 H56B . . 111.3 ?
H56A C56 H56B . . 109.2 ?
C66 O4 C63 . . 104.5(8) ?
O4 C63 H63A . . 110.9 ?
O4 C63 H63B . . 110.9 ?
O4 C63 C64 . . 104.2(8) ?
H63A C63 H63B . . 108.9 ?
C64 C63 H63A . . 110.9 ?
C64 C63 H63B . . 110.9 ?
O4 C66 H66A . . 110.5 ?
O4 C66 H66B . . 110.5 ?
O4 C66 C65 . . 106.2(8) ?
H66A C66 H66B . . 108.7 ?
C65 C66 H66A . . 110.5 ?
C65 C66 H66B . . 110.5 ?
C63 C64 H64A . . 110.8 ?
C63 C64 H64B . . 110.8 ?
C63 C64 C65 . . 104.9(8) ?
H64A C64 H64B . . 108.8 ?
C65 C64 H64A . . 110.8 ?
C65 C64 H64B . . 110.8 ?
C66 C65 H65A . . 110.9 ?
C66 C65 H65B . . 110.9 ?
C64 C65 C66 . . 104.2(8) ?
C64 C65 H65A . . 110.9 ?
C64 C65 H65B . . 110.9 ?
H65A C65 H65B . . 108.9 ?
C70 O5 C67 . . 104.2(9) ?
O5 C67 H67A . . 110.7 ?
O5 C67 H67B . . 110.7 ?
O5 C67 C68 . . 105.1(9) ?
H67A C67 H67B . . 108.8 ?
C68 C67 H67A . . 110.7 ?
C68 C67 H67B . . 110.7 ?
C67 C68 H68A . . 110.7 ?
C67 C68 H68B . . 110.7 ?
H68A C68 H68B . . 108.8 ?
C69 C68 C67 . . 105.2(10) ?
C69 C68 H68A . . 110.7 ?
C69 C68 H68B . . 110.7 ?
C68 C69 H69A . . 111.3 ?
C68 C69 H69B . . 111.3 ?
C68 C69 C70 . . 102.5(10) ?
H69A C69 H69B . . 109.2 ?
C70 C69 H69A . . 111.3 ?
C70 C69 H69B . . 111.3 ?
O5 C70 C69 . . 106.6(11) ?
O5 C70 H70A . . 110.4 ?
O5 C70 H70B . . 110.4 ?
C69 C70 H70A . . 110.4 ?
C69 C70 H70B . . 110.4 ?
H70A C70 H70B . . 108.6 ?
C14 N2 Sb2 . . 118.9(5) ?
C13 N2 Sb2 . . 123.8(5) ?
C13 N2 C14 . . 117.3(6) ?
N3 C38 H38 . . 118.5 ?
N4 C38 N3 . . 123.0(7) ?
N4 C38 H38 . . 118.5 ?
C3 C2 H2A . . 109.5 ?
C3 C2 H2B . . 109.5 ?
C3 C2 H2C . . 109.5 ?
H2A C2 H2B . . 109.5 ?
H2A C2 H2C . . 109.5 ?
H2B C2 H2C . . 109.5 ?
C71 O6 C74 . . 107.5(10) ?
O6 C74 H74A . . 109.9 ?
O6 C74 H74B . . 109.9 ?
O6 C74 C73 . . 108.7(12) ?
H74A C74 H74B . . 108.3 ?
C73 C74 H74A . . 109.9 ?
C73 C74 H74B . . 109.9 ?
C74 C73 H73A . . 111.5 ?
C74 C73 H73B . . 111.5 ?
C74 C73 C72 . . 101.5(13) ?
H73A C73 H73B . . 109.3 ?
C72 C73 H73A . . 111.5 ?
C72 C73 H73B . . 111.5 ?
O6 C71 H71A . . 110.5 ?
O6 C71 H71B . . 110.5 ?
O6 C71 C72 . . 106.1(10) ?
H71A C71 H71B . . 108.7 ?
C72 C71 H71A . . 110.5 ?
C72 C71 H71B . . 110.5 ?
C73 C72 H72A . . 111.2 ?
C73 C72 H72B . . 111.2 ?
C71 C72 C73 . . 102.7(13) ?
C71 C72 H72A . . 111.2 ?
C71 C72 H72B . . 111.2 ?
H72A C72 H72B . . 109.1 ?
C78 O7 C75 . . 107.2(13) ?
O7 C75 H75A . . 110.8 ?
O7 C75 H75B . . 110.8 ?
O7 C75 C76 . . 104.7(13) ?
H75A C75 H75B . . 108.9 ?
C76 C75 H75A . . 110.8 ?
C76 C75 H75B . . 110.8 ?
C75 C76 H76A . . 111.5 ?
C75 C76 H76B . . 111.5 ?
C75 C76 C77 . . 101.6(11) ?
H76A C76 H76B . . 109.3 ?
C77 C76 H76A . . 111.5 ?
C77 C76 H76B . . 111.5 ?
C76 C77 H77A . . 111.1 ?
C76 C77 H77B . . 111.1 ?
H77A C77 H77B . . 109.1 ?
C78 C77 C76 . . 103.1(11) ?
C78 C77 H77A . . 111.1 ?
C78 C77 H77B . . 111.1 ?
O7 C78 C77 . . 107.1(11) ?
O7 C78 H78A . . 110.3 ?
O7 C78 H78B . . 110.3 ?
C77 C78 H78A . . 110.3 ?
C77 C78 H78B . . 110.3 ?
H78A C78 H78B . . 108.5 ?
C82 O8 C79 . . 111.6(16) ?
O8 C79 H79A . . 111.3 ?
O8 C79 H79B . . 111.3 ?
O8 C79 C80 . . 102.2(15) ?
H79A C79 H79B . . 109.2 ?
C80 C79 H79A . . 111.3 ?
C80 C79 H79B . . 111.3 ?
C79 C80 H80A . . 112.1 ?
C79 C80 H80B . . 112.1 ?
C79 C80 C81 . . 98.5(15) ?
H80A C80 H80B . . 109.7 ?
C81 C80 H80A . . 112.1 ?
C81 C80 H80B . . 112.1 ?
C80 C81 H81A . . 112.0 ?
C80 C81 H81B . . 112.0 ?
H81A C81 H81B . . 109.7 ?
C82 C81 C80 . . 98.7(15) ?
C82 C81 H81A . . 112.0 ?
C82 C81 H81B . . 112.0 ?
O8 C82 C81 . . 101.9(15) ?
O8 C82 H82A . . 111.4 ?
O8 C82 H82B . . 111.4 ?
C81 C82 H82A . . 111.4 ?
C81 C82 H82B . . 111.4 ?
H82A C82 H82B . . 109.3 ?

loop_
_geom_bond_atom_site_label_1
_geom_bond_atom_site_label_2
_geom_bond_site_symmetry_2
_geom_bond_distance
_geom_bond_publ_flag
Sb1 Sb2 . 2.6808(8) y
Sb1 N1 . 2.299(7) y
Sb1 N3 . 2.287(6) y
Sb2 N2 . 2.301(6) y
Sb2 N4 . 2.313(7) y
N1 C9 . 1.428(9) ?
N1 C13 . 1.324(9) ?
N3 C34 . 1.453(10) ?
N3 C38 . 1.318(9) ?
C14 C15 . 1.413(11) ?
C14 C22 . 1.403(10) ?
C14 N2 . 1.433(10) ?
N4 C39 . 1.424(10) ?
N4 C38 . 1.312(9) ?
C9 C8 . 1.406(10) ?
C9 C4 . 1.405(10) ?
C34 C33 . 1.388(11) ?
C34 C29 . 1.403(11) ?
C39 C47 . 1.401(10) ?
C39 C40 . 1.407(11) ?
C33 C32 . 1.412(13) ?
C33 C35 . 1.520(13) ?
C15 C19 . 1.384(12) ?
C15 C16 . 1.522(11) ?
C22 C21 . 1.401(11) ?
C22 C23 . 1.533(11) ?
C29 C28 . 1.522(12) ?
C29 C30 . 1.393(12) ?
C21 H21 . 0.9500 ?
C21 C20 . 1.386(12) ?
C45 H45 . 0.9500 ?
C45 C44 . 1.387(12) ?
C45 C46 . 1.388(13) ?
C13 H13 . 0.9500 ?
C13 N2 . 1.334(9) ?
C19 H19 . 0.9500 ?
C19 C20 . 1.383(12) ?
C41 H41 . 1.0000 ?
C41 C40 . 1.512(11) ?
C41 C43 . 1.533(13) ?
C41 C42 . 1.525(13) ?
C8 C7 . 1.398(11) ?
C8 C10 . 1.514(11) ?
C23 H23 . 1.0000 ?
C23 C25 . 1.520(12) ?
C23 C24 . 1.521(13) ?
C47 C46 . 1.401(12) ?
C47 C48 . 1.523(12) ?
C7 H7 . 0.9500 ?
C7 C6 . 1.379(12) ?
C20 H20 . 0.9500 ?
C40 C44 . 1.394(11) ?
C10 H10 . 1.0000 ?
C10 C12 . 1.523(13) ?
C10 C11 . 1.543(14) ?
C4 C5 . 1.398(12) ?
C4 C3 . 1.511(12) ?
C32 H32 . 0.9500 ?
C32 C31 . 1.366(14) ?
O1 C51 . 1.421(12) ?
O1 C54 . 1.424(13) ?
C35 H35 . 1.0000 ?
C35 C36 . 1.536(14) ?
C35 C37 . 1.519(14) ?
C16 H16 . 1.0000 ?
C16 C17 . 1.534(12) ?
C16 C18 . 1.518(13) ?
C44 H44 . 0.9500 ?
C31 H31 . 0.9500 ?
C31 C30 . 1.390(14) ?
C46 H46 . 0.9500 ?
C28 H28 . 1.0000 ?
C28 C27 . 1.528(14) ?
C28 C26 . 1.522(14) ?
C48 H48 . 1.0000 ?
C48 C49 . 1.551(14) ?
C48 C50 . 1.535(14) ?
C12 H12A . 0.9800 ?
C12 H12B . 0.9800 ?
C12 H12C . 0.9800 ?
C5 H5 . 0.9500 ?
C5 C6 . 1.379(13) ?
C17 H17A . 0.9800 ?
C17 H17B . 0.9800 ?
C17 H17C . 0.9800 ?
C43 H43A . 0.9800 ?
C43 H43B . 0.9800 ?
C43 H43C . 0.9800 ?
C6 H6 . 0.9500 ?
C36 H36A . 0.9800 ?
C36 H36B . 0.9800 ?
C36 H36C . 0.9800 ?
C3 H3 . 1.0000 ?
C3 C1 . 1.518(15) ?
C3 C2 . 1.522(15) ?
C25 H25A . 0.9800 ?
C25 H25B . 0.9800 ?
C25 H25C . 0.9800 ?
C11 H11A . 0.9800 ?
C11 H11B . 0.9800 ?
C11 H11C . 0.9800 ?
C30 H30 . 0.9500 ?
C1 H1A . 0.9800 ?
C1 H1B . 0.9800 ?
C1 H1C . 0.9800 ?
C42 H42A . 0.9800 ?
C42 H42B . 0.9800 ?
C42 H42C . 0.9800 ?
C37 H37A . 0.9800 ?
C37 H37B . 0.9800 ?
C37 H37C . 0.9800 ?
C49 H49A . 0.9800 ?
C49 H49B . 0.9800 ?
C49 H49C . 0.9800 ?
C51 H51A . 0.9900 ?
C51 H51B . 0.9900 ?
C51 C52 . 1.531(15) ?
C18 H18A . 0.9800 ?
C18 H18B . 0.9800 ?
C18 H18C . 0.9800 ?
C24 H24A . 0.9800 ?
C24 H24B . 0.9800 ?
C24 H24C . 0.9800 ?
C53 H53A . 0.9900 ?
C53 H53B . 0.9900 ?
C53 C54 . 1.506(16) ?
C53 C52 . 1.521(16) ?
C50 H50A . 0.9800 ?
C50 H50B . 0.9800 ?
C50 H50C . 0.9800 ?
C27 H27A . 0.9800 ?
C27 H27B . 0.9800 ?
C27 H27C . 0.9800 ?
C26 H26A . 0.9800 ?
C26 H26B . 0.9800 ?
C26 H26C . 0.9800 ?
C54 H54A . 0.9900 ?
C54 H54B . 0.9900 ?
C52 H52A . 0.9900 ?
C52 H52B . 0.9900 ?
O3 C59 . 1.437(12) ?
O3 C62 . 1.421(12) ?
C59 H59A . 0.9900 ?
C59 H59B . 0.9900 ?
C59 C60 . 1.501(14) ?
C60 H60A . 0.9900 ?
C60 H60B . 0.9900 ?
C60 C61 . 1.512(16) ?
C62 H62A . 0.9900 ?
C62 H62B . 0.9900 ?
C62 C61 . 1.491(17) ?
C61 H61A . 0.9900 ?
C61 H61B . 0.9900 ?
O2 C55 . 1.451(12) ?
O2 C58 . 1.429(13) ?
C55 H55A . 0.9900 ?
C55 H55B . 0.9900 ?
C55 C56 . 1.515(14) ?
C57 H57A . 0.9900 ?
C57 H57B . 0.9900 ?
C57 C58 . 1.510(16) ?
C57 C56 . 1.522(15) ?
C58 H58A . 0.9900 ?
C58 H58B . 0.9900 ?
C56 H56A . 0.9900 ?
C56 H56B . 0.9900 ?
O4 C63 . 1.458(13) ?
O4 C66 . 1.432(13) ?
C63 H63A . 0.9900 ?
C63 H63B . 0.9900 ?
C63 C64 . 1.494(15) ?
C66 H66A . 0.9900 ?
C66 H66B . 0.9900 ?
C66 C65 . 1.528(14) ?
C64 H64A . 0.9900 ?
C64 H64B . 0.9900 ?
C64 C65 . 1.513(14) ?
C65 H65A . 0.9900 ?
C65 H65B . 0.9900 ?
O5 C67 . 1.438(14) ?
O5 C70 . 1.407(14) ?
C67 H67A . 0.9900 ?
C67 H67B . 0.9900 ?
C67 C68 . 1.514(16) ?
C68 H68A . 0.9900 ?
C68 H68B . 0.9900 ?
C68 C69 . 1.513(18) ?
C69 H69A . 0.9900 ?
C69 H69B . 0.9900 ?
C69 C70 . 1.544(18) ?
C70 H70A . 0.9900 ?
C70 H70B . 0.9900 ?
C38 H38 . 0.9500 ?
C2 H2A . 0.9800 ?
C2 H2B . 0.9800 ?
C2 H2C . 0.9800 ?
O6 C74 . 1.446(17) ?
O6 C71 . 1.423(14) ?
C74 H74A . 0.9900 ?
C74 H74B . 0.9900 ?
C74 C73 . 1.46(2) ?
C73 H73A . 0.9900 ?
C73 H73B . 0.9900 ?
C73 C72 . 1.52(2) ?
C71 H71A . 0.9900 ?
C71 H71B . 0.9900 ?
C71 C72 . 1.491(18) ?
C72 H72A . 0.9900 ?
C72 H72B . 0.9900 ?
O7 C75 . 1.475(13) ?
O7 C78 . 1.470(14) ?
C75 H75A . 0.9900 ?
C75 H75B . 0.9900 ?
C75 C76 . 1.514(13) ?
C76 H76A . 0.9900 ?
C76 H76B . 0.9900 ?
C76 C77 . 1.530(13) ?
C77 H77A . 0.9900 ?
C77 H77B . 0.9900 ?
C77 C78 . 1.529(13) ?
C78 H78A . 0.9900 ?
C78 H78B . 0.9900 ?
O8 C79 . 1.446(15) ?
O8 C82 . 1.444(14) ?
C79 H79A . 0.9900 ?
C79 H79B . 0.9900 ?
C79 C80 . 1.538(14) ?
C80 H80A . 0.9900 ?
C80 H80B . 0.9900 ?
C80 C81 . 1.546(14) ?
C81 H81A . 0.9900 ?
C81 H81B . 0.9900 ?
C81 C82 . 1.539(14) ?
C82 H82A . 0.9900 ?
C82 H82B . 0.9900 ?

loop_
_geom_torsion_atom_site_label_1
_geom_torsion_atom_site_label_2
_geom_torsion_atom_site_label_3
_geom_torsion_atom_site_label_4
_geom_torsion_site_symmetry_1
_geom_torsion_site_symmetry_2
_geom_torsion_site_symmetry_3
_geom_torsion_site_symmetry_4
_geom_torsion
_geom_torsion_publ_flag
Sb1 N1 C9 C8 . . . . 84.8(8) ?
Sb1 N1 C9 C4 . . . . -93.6(8) ?
Sb1 N1 C13 N2 . . . . 2.2(11) ?
Sb1 N3 C34 C33 . . . . 88.8(8) ?
Sb1 N3 C34 C29 . . . . -89.3(8) ?
Sb1 N3 C38 N4 . . . . 2.9(11) ?
Sb2 N4 C39 C47 . . . . -91.2(8) ?
Sb2 N4 C39 C40 . . . . 87.8(8) ?
Sb2 N4 C38 N3 . . . . -1.4(11) ?
N1 C9 C8 C7 . . . . -179.7(7) ?
N1 C9 C8 C10 . . . . 1.5(12) ?
N1 C9 C4 C5 . . . . -180.0(8) ?
N1 C9 C4 C3 . . . . 0.2(12) ?
N1 C13 N2 Sb2 . . . . -1.3(10) ?
N1 C13 N2 C14 . . . . -179.9(7) ?
N3 C34 C33 C32 . . . . -178.8(7) ?
N3 C34 C33 C35 . . . . 3.3(12) ?
N3 C34 C29 C28 . . . . -0.6(12) ?
N3 C34 C29 C30 . . . . 177.2(8) ?
C14 C15 C19 C20 . . . . 0.9(13) ?
C14 C15 C16 C17 . . . . 106.7(9) ?
C14 C15 C16 C18 . . . . -129.8(9) ?
C14 C22 C21 C20 . . . . 1.8(13) ?
C14 C22 C23 C25 . . . . 119.4(9) ?
C14 C22 C23 C24 . . . . -117.1(9) ?
N4 C39 C47 C46 . . . . -178.9(8) ?
N4 C39 C47 C48 . . . . 2.8(13) ?
N4 C39 C40 C41 . . . . 0.7(12) ?
N4 C39 C40 C44 . . . . 178.9(8) ?
C9 N1 C13 N2 . . . . -178.0(7) ?
C9 C8 C7 C6 . . . . 0.1(13) ?
C9 C8 C10 C12 . . . . -131.5(9) ?
C9 C8 C10 C11 . . . . 103.6(9) ?
C9 C4 C5 C6 . . . . -0.7(14) ?
C9 C4 C3 C1 . . . . -114.8(10) ?
C9 C4 C3 C2 . . . . 122.4(10) ?
C34 N3 C38 N4 . . . . -178.7(7) ?
C34 C33 C32 C31 . . . . 1.3(14) ?
C34 C33 C35 C36 . . . . 116.2(10) ?
C34 C33 C35 C37 . . . . -120.9(10) ?
C34 C29 C28 C27 . . . . -128.2(9) ?
C34 C29 C28 C26 . . . . 107.6(10) ?
C34 C29 C30 C31 . . . . 2.0(14) ?
C39 N4 C38 N3 . . . . -179.5(7) ?
C39 C47 C46 C45 . . . . -0.5(14) ?
C39 C47 C48 C49 . . . . 116.1(10) ?
C39 C47 C48 C50 . . . . -119.8(10) ?
C39 C40 C44 C45 . . . . 0.5(13) ?
C33 C34 C29 C28 . . . . -178.7(8) ?
C33 C34 C29 C30 . . . . -0.8(12) ?
C33 C32 C31 C30 . . . . -0.2(15) ?
C15 C14 C22 C21 . . . . -1.8(12) ?
C15 C14 C22 C23 . . . . 178.0(8) ?
C15 C14 N2 Sb2 . . . . -95.5(7) ?
C15 C14 N2 C13 . . . . 83.1(9) ?
C15 C19 C20 C21 . . . . -0.9(14) ?
C22 C14 C15 C19 . . . . 0.4(12) ?
C22 C14 C15 C16 . . . . -179.1(8) ?
C22 C14 N2 Sb2 . . . . 82.6(8) ?
C22 C14 N2 C13 . . . . -98.7(9) ?
C22 C21 C20 C19 . . . . -0.5(14) ?
C29 C34 C33 C32 . . . . -0.8(12) ?
C29 C34 C33 C35 . . . . -178.6(8) ?
C21 C22 C23 C25 . . . . -60.8(11) ?
C21 C22 C23 C24 . . . . 62.7(11) ?
C13 N1 C9 C8 . . . . -95.0(9) ?
C13 N1 C9 C4 . . . . 86.6(9) ?
C19 C15 C16 C17 . . . . -72.8(11) ?
C19 C15 C16 C18 . . . . 50.7(11) ?
C41 C40 C44 C45 . . . . 178.7(9) ?
C8 C9 C4 C5 . . . . 1.6(12) ?
C8 C9 C4 C3 . . . . -178.2(8) ?
C8 C7 C6 C5 . . . . 0.7(14) ?
C23 C22 C21 C20 . . . . -178.0(8) ?
C47 C39 C40 C41 . . . . 179.7(8) ?
C47 C39 C40 C44 . . . . -2.1(12) ?
C7 C8 C10 C12 . . . . 49.7(11) ?
C7 C8 C10 C11 . . . . -75.2(10) ?
C40 C39 C47 C46 . . . . 2.1(13) ?
C40 C39 C47 C48 . . . . -176.1(8) ?
C10 C8 C7 C6 . . . . 178.9(9) ?
C4 C9 C8 C7 . . . . -1.3(12) ?
C4 C9 C8 C10 . . . . 179.9(8) ?
C4 C5 C6 C7 . . . . -0.4(14) ?
C32 C33 C35 C36 . . . . -61.6(11) ?
C32 C33 C35 C37 . . . . 61.3(12) ?
C32 C31 C30 C29 . . . . -1.5(15) ?
O1 C51 C52 C53 . . . . 24.0(13) ?
C35 C33 C32 C31 . . . . 179.2(9) ?
C16 C15 C19 C20 . . . . -179.5(9) ?
C44 C45 C46 C47 . . . . -1.1(15) ?
C46 C45 C44 C40 . . . . 1.1(15) ?
C46 C47 C48 C49 . . . . -62.2(11) ?
C46 C47 C48 C50 . . . . 61.9(11) ?
C28 C29 C30 C31 . . . . 179.9(9) ?
C48 C47 C46 C45 . . . . 177.8(9) ?
C5 C4 C3 C1 . . . . 65.3(12) ?
C5 C4 C3 C2 . . . . -57.5(13) ?
C43 C41 C40 C39 . . . . 97.7(9) ?
C43 C41 C40 C44 . . . . -80.4(10) ?
C3 C4 C5 C6 . . . . 179.1(9) ?
C30 C29 C28 C27 . . . . 54.0(11) ?
C30 C29 C28 C26 . . . . -70.2(12) ?
C42 C41 C40 C39 . . . . -138.4(9) ?
C42 C41 C40 C44 . . . . 43.5(11) ?
C51 O1 C54 C53 . . . . -22.1(13) ?
C54 O1 C51 C52 . . . . -1.6(13) ?
C54 C53 C52 C51 . . . . -35.5(12) ?
C52 C53 C54 O1 . . . . 36.5(13) ?
O3 C59 C60 C61 . . . . 31.0(12) ?
O3 C62 C61 C60 . . . . 18.2(15) ?
C59 O3 C62 C61 . . . . 1.4(14) ?
C59 C60 C61 C62 . . . . -29.4(13) ?
C62 O3 C59 C60 . . . . -20.8(12) ?
O2 C55 C56 C57 . . . . 36.7(11) ?
C55 O2 C58 C57 . . . . -5.2(13) ?
C58 O2 C55 C56 . . . . -19.9(12) ?
C58 C57 C56 C55 . . . . -38.5(11) ?
C56 C57 C58 O2 . . . . 27.7(13) ?
O4 C63 C64 C65 . . . . -31.0(12) ?
O4 C66 C65 C64 . . . . 14.8(13) ?
C63 O4 C66 C65 . . . . -34.6(12) ?
C63 C64 C65 C66 . . . . 10.0(13) ?
C66 O4 C63 C64 . . . . 41.1(11) ?
O5 C67 C68 C69 . . . . -24.8(13) ?
C67 O5 C70 C69 . . . . -39.3(15) ?
C67 C68 C69 C70 . . . . 1.6(15) ?
C68 C69 C70 O5 . . . . 22.9(16) ?
C70 O5 C67 C68 . . . . 40.0(12) ?
N2 C14 C15 C19 . . . . 178.6(7) ?
N2 C14 C15 C16 . . . . -0.9(11) ?
N2 C14 C22 C21 . . . . -179.9(7) ?
N2 C14 C22 C23 . . . . -0.1(12) ?
C38 N3 C34 C33 . . . . -89.7(9) ?
C38 N3 C34 C29 . . . . 92.2(9) ?
C38 N4 C39 C47 . . . . 87.0(10) ?
C38 N4 C39 C40 . . . . -94.0(9) ?
O6 C74 C73 C72 . . . . 27(2) ?
O6 C71 C72 C73 . . . . 32.9(17) ?
C74 O6 C71 C72 . . . . -16.7(17) ?
C74 C73 C72 C71 . . . . -36(2) ?
C71 O6 C74 C73 . . . . -7(2) ?
O7 C75 C76 C77 . . . . -40(2) ?
C75 O7 C78 C77 . . . . -4(4) ?
C75 C76 C77 C78 . . . . 36(2) ?
C76 C77 C78 O7 . . . . -20(4) ?
C78 O7 C75 C76 . . . . 28(4) ?
O8 C79 C80 C81 . . . . 41(3) ?
C79 O8 C82 C81 . . . . -17(3) ?
C79 C80 C81 C82 . . . . -51(3) ?
C80 C81 C82 O8 . . . . 42(3) ?
C82 O8 C79 C80 . . . . -16(4) ?

loop_
_twin_individual_id
_twin_individual_mass_fraction_refined
1 0.630(2)
2 0.370(2)

_cod_database_fobs_code 2022431
